data_7028226
loop_
_publ_author_name
'Saito, Masa-aki'
'Hashimoto, Masato'

_publ_section_title
;
 Synthesis, structure and spectroscopic analyses of
 aquachloridooxidodiperoxidomolybdate(VI).
;
_journal_issue 2
_journal_name_full 'Dalton transactions (Cambridge, England : 2003)'
_journal_page_first 402
_journal_page_last 405
_journal_paper_doi 10.1039/c3dt52848k
_journal_volume 43
_journal_year 2014
_chemical_formula_moiety 'C7 H18 N, Cl H2 Mo O6 '
_chemical_formula_sum 'C7 H20 Cl Mo N O6'
_chemical_formula_weight 345.63
_chemical_name_common
;
Triethylammonium aquachlorooxodiperoxomolybdate
;
_chemical_name_systematic
; 
Triethylmethylammonium 
Aquachloridooxidodi(peroxido-\k^2^O,O)molybdate(VI)
;
_space_group_IT_number 19
_symmetry_cell_setting orthorhombic
_symmetry_space_group_name_Hall 'P 2ac 2ab'
_symmetry_space_group_name_H-M 'P 21 21 21'
_atom_sites_solution_hydrogens geom
_atom_sites_solution_primary direct
_atom_sites_solution_secondary difmap
_audit_creation_method SHELXL-97
_cell_angle_alpha 90.00
_cell_angle_beta 90.00
_cell_angle_gamma 90.00
_cell_formula_units_Z 4
_cell_length_a 8.219(4)
_cell_length_b 11.656(5)
_cell_length_c 13.671(6)
_cell_measurement_reflns_used 5170
_cell_measurement_temperature 93(2)
_cell_measurement_theta_max 30.0348
_cell_measurement_theta_min 2.8918
_cell_volume 1309.7(10)
_computing_cell_refinement 'CrystalClear (Rigaku Inc., 2008)'
_computing_data_collection 'CrystalClear (Rigaku Inc., 2008)'
_computing_data_reduction 'CrystalClear (Rigaku Inc., 2008)'
_computing_molecular_graphics 'ORTEP-III for Windows (Farrugia, 1997)'
_computing_publication_material 'SHELXL-97 (Sheldrick, 2008)'
_computing_structure_refinement 'SHELXL-97 (Sheldrick, 2008)'
_computing_structure_solution 'SHELXS-97 (Sheldrick, 2008)'
_diffrn_ambient_temperature 93(2)
_diffrn_detector_area_resol_mean 28.5714
_diffrn_measured_fraction_theta_full 0.993
_diffrn_measured_fraction_theta_max 0.993
_diffrn_measurement_device_type 'RIGAKU SATURN724+ (4x4 bin mode)'
_diffrn_measurement_method CCD
_diffrn_radiation_monochromator confocal
_diffrn_radiation_source 'fine-focus rotating anode'
_diffrn_radiation_type MoK\a
_diffrn_radiation_wavelength 0.71069
_diffrn_reflns_av_R_equivalents 0.0295
_diffrn_reflns_av_sigmaI/netI 0.0259
_diffrn_reflns_limit_h_max 9
_diffrn_reflns_limit_h_min -11
_diffrn_reflns_limit_k_max 10
_diffrn_reflns_limit_k_min -16
_diffrn_reflns_limit_l_max 19
_diffrn_reflns_limit_l_min -19
_diffrn_reflns_number 12139
_diffrn_reflns_theta_full 30.03
_diffrn_reflns_theta_max 30.03
_diffrn_reflns_theta_min 2.89
_exptl_absorpt_coefficient_mu 1.217
_exptl_absorpt_correction_T_max 0.9706
_exptl_absorpt_correction_T_min 0.8628
_exptl_absorpt_correction_type numerical
_exptl_absorpt_process_details 'CrystalClear (Rigaku Inc., 2008)'
_exptl_crystal_colour yellow
_exptl_crystal_density_diffrn 1.753
_exptl_crystal_density_method 'not measured'
_exptl_crystal_description needle
_exptl_crystal_F_000 704
_exptl_crystal_size_max 0.208
_exptl_crystal_size_mid 0.064
_exptl_crystal_size_min 0.062
_refine_diff_density_max 1.233
_refine_diff_density_min -0.870
_refine_diff_density_rms 0.096
_refine_ls_abs_structure_details 'Flack H D (1983), Acta Cryst. A39, 876-881'
_refine_ls_abs_structure_Flack 0.49(5)
_refine_ls_extinction_method none
_refine_ls_goodness_of_fit_ref 1.066
_refine_ls_hydrogen_treatment noref
_refine_ls_matrix_type full
_refine_ls_number_parameters 154
_refine_ls_number_reflns 3821
_refine_ls_number_restraints 0
_refine_ls_restrained_S_all 1.066
_refine_ls_R_factor_all 0.0337
_refine_ls_R_factor_gt 0.0308
_refine_ls_shift/su_max 0.001
_refine_ls_shift/su_mean 0.000
_refine_ls_structure_factor_coef Fsqd
_refine_ls_weighting_details 'calc w=1/[\s^2^(Fo^2^)+(0.0275P)^2^+1.7499P] where P=(Fo^2^+2Fc^2^)/3'
_refine_ls_weighting_scheme calc
_refine_ls_wR_factor_gt 0.0685
_refine_ls_wR_factor_ref 0.0704
_reflns_number_gt 3561
_reflns_number_total 3821
_reflns_threshold_expression >2sigma(I)
_cod_data_source_file c3dt52848k.txt
_cod_data_source_block g:\sx97n\Et3MeN-MoCl
_cod_database_code 7028226

loop_
_symmetry_equiv_pos_as_xyz
'x, y, z'
'-x+1/2, -y, z+1/2'
'-x, y+1/2, -z+1/2'
'x+1/2, -y+1/2, -z'

loop_
_atom_site_label
_atom_site_type_symbol
_atom_site_fract_x
_atom_site_fract_y
_atom_site_fract_z
_atom_site_U_iso_or_equiv
_atom_site_adp_type
_atom_site_occupancy
_atom_site_symmetry_multiplicity
_atom_site_calc_flag
Mo1 Mo 0.24846(3) 0.558024(16) 0.477206(13) 0.01496(6) Uani 1 1 d
Cl1 Cl 0.26088(12) 0.54785(7) 0.65133(5) 0.03176(16) Uani 1 1 d
O1 O 0.2526(3) 0.41438(17) 0.46502(16) 0.0322(5) Uani 1 1 d
O2 O 0.4802(2) 0.59696(19) 0.4766(2) 0.0177(4) Uani 1 1 d
O3 O 0.4047(3) 0.6055(3) 0.37942(19) 0.0308(7) Uani 1 1 d
O4 O 0.0764(3) 0.6011(3) 0.3884(2) 0.0412(9) Uani 1 1 d
O5 O 0.0152(3) 0.5895(2) 0.4889(2) 0.0258(6) Uani 1 1 d
O6W O 0.2474(4) 0.75383(18) 0.5098(3) 0.0514(8) Uani 1 1 d
HO6A H 0.318(5) 0.789(4) 0.528(4) 0.031(12) Uiso 1 1 d
HO6B H 0.183(6) 0.786(4) 0.501(4) 0.040(15) Uiso 1 1 d
N1 N 0.2143(3) 0.1456(2) 0.67743(18) 0.0203(5) Uani 1 1 d
C1 C 0.2676(5) 0.0328(2) 0.72164(19) 0.0238(6) Uani 1 1 d
H1A H 0.3748 0.0139 0.6967 0.029 Uiso 1 1 calc
H1B H 0.1934 -0.0268 0.7002 0.029 Uiso 1 1 calc
C2 C 0.2737(5) 0.0324(4) 0.8331(2) 0.0371(9) Uani 1 1 d
H2A H 0.3073 -0.0420 0.8557 0.056 Uiso 1 1 calc
H2B H 0.1677 0.0496 0.8587 0.056 Uiso 1 1 calc
H2C H 0.3499 0.0891 0.8552 0.056 Uiso 1 1 calc
C3 C 0.0401(4) 0.1696(3) 0.7085(3) 0.0344(8) Uani 1 1 d
H3A H -0.0257 0.1030 0.6926 0.041 Uiso 1 1 calc
H3B H 0.0378 0.1788 0.7790 0.041 Uiso 1 1 calc
C4 C -0.0371(5) 0.2737(4) 0.6626(4) 0.0451(11) Uani 1 1 d
H4A H -0.1470 0.2812 0.6857 0.068 Uiso 1 1 calc
H4B H -0.0374 0.2653 0.5928 0.068 Uiso 1 1 calc
H4C H 0.0237 0.3409 0.6802 0.068 Uiso 1 1 calc
C5 C 0.3195(4) 0.2444(3) 0.7103(3) 0.0293(7) Uani 1 1 d
H5A H 0.2784 0.3142 0.6807 0.035 Uiso 1 1 calc
H5B H 0.3086 0.2525 0.7806 0.035 Uiso 1 1 calc
C6 C 0.4975(4) 0.2336(3) 0.6859(3) 0.0320(8) Uani 1 1 d
H6A H 0.5545 0.3002 0.7091 0.048 Uiso 1 1 calc
H6B H 0.5105 0.2274 0.6164 0.048 Uiso 1 1 calc
H6C H 0.5411 0.1664 0.7169 0.048 Uiso 1 1 calc
C7 C 0.2234(4) 0.1316(3) 0.5682(2) 0.0298(8) Uani 1 1 d
H7A H 0.1550 0.0690 0.5484 0.045 Uiso 1 1 calc
H7B H 0.3337 0.1160 0.5493 0.045 Uiso 1 1 calc
H7C H 0.1871 0.2009 0.5371 0.045 Uiso 1 1 calc

loop_
_atom_site_aniso_label
_atom_site_aniso_U_11
_atom_site_aniso_U_22
_atom_site_aniso_U_33
_atom_site_aniso_U_23
_atom_site_aniso_U_13
_atom_site_aniso_U_12
Mo1 0.01083(9) 0.01673(10) 0.01731(9) -0.00077(6) 0.00081(11) -0.00173(13)
Cl1 0.0300(4) 0.0473(4) 0.0179(2) 0.0044(2) 0.0030(3) -0.0022(5)
O1 0.0258(9) 0.0208(9) 0.0500(12) -0.0170(8) 0.0121(15) -0.0086(12)
O2 0.0104(8) 0.0191(11) 0.0236(10) 0.0024(10) -0.0008(9) -0.0023(8)
O3 0.0184(10) 0.056(2) 0.0179(11) 0.0090(12) 0.0021(9) -0.0074(12)
O4 0.0168(11) 0.076(3) 0.0308(15) 0.0194(15) -0.0065(10) -0.0102(13)
O5 0.0138(9) 0.0319(14) 0.0315(13) 0.0062(12) 0.0041(9) -0.0019(9)
O6W 0.0134(9) 0.0090(8) 0.132(3) 0.0091(11) 0.007(3) 0.0035(11)
N1 0.0178(13) 0.0179(11) 0.0250(11) -0.0038(8) 0.0000(8) -0.0024(8)
C1 0.0307(17) 0.0218(12) 0.0190(10) -0.0008(9) -0.0001(13) 0.0036(15)
C2 0.039(2) 0.054(2) 0.0186(12) 0.0008(12) 0.0004(13) 0.0047(18)
C3 0.0149(13) 0.0327(19) 0.056(2) -0.0095(18) 0.0030(13) -0.0035(13)
C4 0.0225(17) 0.036(2) 0.077(3) -0.011(2) -0.0131(18) 0.0095(16)
C5 0.0167(13) 0.0224(16) 0.049(2) -0.0158(14) 0.0033(13) -0.0053(11)
C6 0.0167(15) 0.034(2) 0.045(2) -0.0087(17) 0.0035(14) -0.0034(14)
C7 0.038(2) 0.0273(14) 0.0237(12) 0.0037(11) -0.0048(14) -0.0061(14)

loop_
_atom_type_symbol
_atom_type_description
_atom_type_scat_dispersion_real
_atom_type_scat_dispersion_imag
_atom_type_scat_source
Mo Mo -1.6832 0.6857 'International Tables Vol C Tables 4.2.6.8 and 6.1.1.4'
Cl Cl 0.1484 0.1585 'International Tables Vol C Tables 4.2.6.8 and 6.1.1.4'
O O 0.0106 0.0060 'International Tables Vol C Tables 4.2.6.8 and 6.1.1.4'
N N 0.0061 0.0033 'International Tables Vol C Tables 4.2.6.8 and 6.1.1.4'
C C 0.0033 0.0016 'International Tables Vol C Tables 4.2.6.8 and 6.1.1.4'
H H 0.0000 0.0000 'International Tables Vol C Tables 4.2.6.8 and 6.1.1.4'

loop_
_geom_angle_atom_site_label_1
_geom_angle_atom_site_label_2
_geom_angle_atom_site_label_3
_geom_angle
O1 Mo1 O4 102.18(15)
O1 Mo1 O3 101.70(13)
O4 Mo1 O3 88.69(10)
O1 Mo1 O2 102.16(12)
O4 Mo1 O2 130.52(12)
O3 Mo1 O2 44.36(11)
O1 Mo1 O5 102.35(12)
O4 Mo1 O5 44.38(12)
O3 Mo1 O5 130.73(12)
O2 Mo1 O5 155.41(9)
O1 Mo1 O6W 174.54(12)
O4 Mo1 O6W 82.11(15)
O3 Mo1 O6W 81.63(13)
O2 Mo1 O6W 77.12(11)
O5 Mo1 O6W 78.29(11)
O1 Mo1 Cl1 92.78(8)
O4 Mo1 Cl1 132.22(10)
O3 Mo1 Cl1 132.49(9)
O2 Mo1 Cl1 88.52(9)
O5 Mo1 Cl1 88.28(9)
O6W Mo1 Cl1 81.81(9)
O3 O2 Mo1 66.96(12)
O2 O3 Mo1 68.68(14)
O5 O4 Mo1 68.84(15)
O4 O5 Mo1 66.78(14)
Mo1 O6W HO6A 126(3)
Mo1 O6W HO6B 122(4)
HO6A O6W HO6B 112(5)
C7 N1 C5 110.5(2)
C7 N1 C1 106.7(2)
C5 N1 C1 112.3(2)
C7 N1 C3 110.1(3)
C5 N1 C3 108.5(2)
C1 N1 C3 108.7(3)
N1 C1 C2 114.3(3)
N1 C1 H1A 108.7
C2 C1 H1A 108.7
N1 C1 H1B 108.7
C2 C1 H1B 108.7
H1A C1 H1B 107.6
C1 C2 H2A 109.5
C1 C2 H2B 109.5
H2A C2 H2B 109.5
C1 C2 H2C 109.5
H2A C2 H2C 109.5
H2B C2 H2C 109.5
C4 C3 N1 115.4(3)
C4 C3 H3A 108.4
N1 C3 H3A 108.4
C4 C3 H3B 108.4
N1 C3 H3B 108.4
H3A C3 H3B 107.5
C3 C4 H4A 109.5
C3 C4 H4B 109.5
H4A C4 H4B 109.5
C3 C4 H4C 109.5
H4A C4 H4C 109.5
H4B C4 H4C 109.5
C6 C5 N1 115.3(3)
C6 C5 H5A 108.4
N1 C5 H5A 108.4
C6 C5 H5B 108.4
N1 C5 H5B 108.4
H5A C5 H5B 107.5
C5 C6 H6A 109.5
C5 C6 H6B 109.5
H6A C6 H6B 109.5
C5 C6 H6C 109.5
H6A C6 H6C 109.5
H6B C6 H6C 109.5
N1 C7 H7A 109.5
N1 C7 H7B 109.5
H7A C7 H7B 109.5
N1 C7 H7C 109.5
H7A C7 H7C 109.5
H7B C7 H7C 109.5

loop_
_geom_bond_atom_site_label_1
_geom_bond_atom_site_label_2
_geom_bond_distance
Mo1 O1 1.683(2)
Mo1 O4 1.930(3)
Mo1 O3 1.934(3)
Mo1 O2 1.958(2)
Mo1 O5 1.959(2)
Mo1 O6W 2.326(2)
Mo1 Cl1 2.3856(12)
O2 O3 1.470(4)
O4 O5 1.469(4)
O6W HO6A 0.76(5)
O6W HO6B 0.66(5)
N1 C7 1.504(4)
N1 C5 1.508(4)
N1 C1 1.512(4)
N1 C3 1.520(4)
C1 C2 1.525(4)
C1 H1A 0.9700
C1 H1B 0.9700
C2 H2A 0.9600
C2 H2B 0.9600
C2 H2C 0.9600
C3 C4 1.506(6)
C3 H3A 0.9700
C3 H3B 0.9700
C4 H4A 0.9600
C4 H4B 0.9600
C4 H4C 0.9600
C5 C6 1.506(5)
C5 H5A 0.9700
C5 H5B 0.9700
C6 H6A 0.9600
C6 H6B 0.9600
C6 H6C 0.9600
C7 H7A 0.9600
C7 H7B 0.9600
C7 H7C 0.9600

loop_
_geom_hbond_atom_site_label_D
_geom_hbond_atom_site_label_H
_geom_hbond_atom_site_label_A
_geom_hbond_distance_DH
_geom_hbond_distance_HA
_geom_hbond_distance_DA
_geom_hbond_angle_DHA
_geom_hbond_site_symmetry_A
O6W HO6A O5 0.76(5) 2.16(5) 2.860(4) 154(5) 4_566
O6W HO6B O2 0.66(5) 2.18(5) 2.807(4) 161(6) 4_466
C6 H6C Cl1 0.96 2.79 3.685(4) 154.9 3_646
C5 H5A Cl1 0.97 2.76 3.659(4) 155.2 .
